data_7110588
loop_
_publ_author_name
'Boaretto, Rita'
'Roussel, Paul'
'Kingsley, Andrew J.'
'Munslow, Ian J.'
'Sanders, Christopher J.'
'Alcock, Nathaniel W.'
'Scott, Peter'

_publ_section_title
;
 Structure and reactions of a metallacyclic complex containing a
 remarkably long uranium--carbon bond
;
_journal_issue 17
_journal_name_full 'Chemical Communications'
_journal_page_first 1701
_journal_paper_doi 10.1039/a903783g
_journal_year 1999
_chemical_formula_sum 'C33 H64 N4 Si3 U'
_chemical_formula_weight 839.18
_chemical_name_systematic
;
 ?
;
_space_group_IT_number 14
_symmetry_cell_setting monoclinic
_symmetry_space_group_name_Hall '-P 2ybc'
_symmetry_space_group_name_H-M 'P 1 21/c 1'
_atom_sites_solution_hydrogens geom
_atom_sites_solution_primary direct
_atom_sites_solution_secondary difmap
_audit_creation_method SHELXL-97
_cell_angle_alpha 90.00
_cell_angle_beta 97.7090(10)
_cell_angle_gamma 90.00
_cell_formula_units_Z 4
_cell_length_a 17.3244(10)
_cell_length_b 12.7945(10)
_cell_length_c 18.6257(15)
_cell_measurement_reflns_used 7606
_cell_measurement_temperature 180(2)
_cell_measurement_theta_max 28.55
_cell_measurement_theta_min 1.94
_cell_volume 4091.2(5)
_computing_cell_refinement 'Bruker SMART'
_computing_data_collection 'Bruker SMART'
_computing_data_reduction 'Bruker SHELXTL'
_computing_molecular_graphics 'Bruker SHELXTL'
_computing_publication_material 'Bruker SHELXTL'
_computing_structure_refinement 'SHELXL-97 (Sheldrick, 1997)'
_computing_structure_solution 'SHELXS-97 (Sheldrick, 1990)'
_diffrn_ambient_temperature 180(2)
_diffrn_measured_fraction_theta_full 0.921
_diffrn_measured_fraction_theta_max 0.921
_diffrn_measurement_device_type 'CCD area detector'
_diffrn_measurement_method 'phi and omega scans'
_diffrn_radiation_monochromator graphite
_diffrn_radiation_source 'fine-focus sealed tube'
_diffrn_radiation_type MoK\a
_diffrn_radiation_wavelength 0.71073
_diffrn_reflns_av_R_equivalents 0.0922
_diffrn_reflns_av_sigmaI/netI 0.0728
_diffrn_reflns_limit_h_max 23
_diffrn_reflns_limit_h_min -22
_diffrn_reflns_limit_k_max 8
_diffrn_reflns_limit_k_min -16
_diffrn_reflns_limit_l_max 24
_diffrn_reflns_limit_l_min -25
_diffrn_reflns_number 24202
_diffrn_reflns_theta_full 28.55
_diffrn_reflns_theta_max 28.55
_diffrn_reflns_theta_min 1.94
_exptl_absorpt_coefficient_mu 4.080
_exptl_absorpt_correction_T_max 0.4959
_exptl_absorpt_correction_T_min 0.2349
_exptl_absorpt_correction_type SADABS
_exptl_crystal_colour 'Light green'
_exptl_crystal_density_diffrn 1.362
_exptl_crystal_density_method 'not measured'
_exptl_crystal_description Block
_exptl_crystal_F_000 1696
_exptl_crystal_size_max 0.50
_exptl_crystal_size_mid 0.30
_exptl_crystal_size_min 0.20
_refine_diff_density_max 3.191
_refine_diff_density_min -2.965
_refine_diff_density_rms 0.177
_refine_ls_extinction_method none
_refine_ls_goodness_of_fit_ref 1.075
_refine_ls_hydrogen_treatment mixed
_refine_ls_matrix_type full
_refine_ls_number_parameters 386
_refine_ls_number_reflns 9593
_refine_ls_number_restraints 0
_refine_ls_restrained_S_all 1.075
_refine_ls_R_factor_all 0.0691
_refine_ls_R_factor_gt 0.0559
_refine_ls_shift/su_max 0.001
_refine_ls_shift/su_mean 0.000
_refine_ls_structure_factor_coef Fsqd
_refine_ls_weighting_details 'calc w=1/[\s^2^(Fo^2^)+(0.0735P)^2^+14.3580P] where P=(Fo^2^+2Fc^2^)/3'
_refine_ls_weighting_scheme calc
_refine_ls_wR_factor_gt 0.1399
_refine_ls_wR_factor_ref 0.1533
_reflns_number_gt 8001
_reflns_number_total 9593
_reflns_threshold_expression >2sigma(I)
_cod_data_source_file 903783gsup1.cif
_cod_data_source_block rbm
_cod_depositor_comments
;
The following automatic conversions were performed:

'_symmetry_cell_setting' value 'Monoclinic' changed to 'monoclinic'
according to /home/saulius/struct/CIF-dictionaries/cif_core.dic
dictionary named 'cif_core.dic' version 2.4.2 from 2011-04-26.

Automatic conversion script
Id: cif_fix_values 1891 2012-01-12 08:04:46Z andrius 
;
_cod_original_sg_symbol_H-M P2(1)/c
_cod_database_code 7110588

loop_
_symmetry_equiv_pos_as_xyz
'x, y, z'
'-x, y+1/2, -z+1/2'
'-x, -y, -z'
'x, -y-1/2, z-1/2'

loop_
_atom_site_label
_atom_site_type_symbol
_atom_site_fract_x
_atom_site_fract_y
_atom_site_fract_z
_atom_site_U_iso_or_equiv
_atom_site_adp_type
_atom_site_occupancy
_atom_site_symmetry_multiplicity
_atom_site_calc_flag
_atom_site_refinement_flags
U1 U 0.295602(12) 0.222536(17) 0.037595(11) 0.02798(9) Uani 1 1 d .
Si1 Si 0.24606(11) -0.03092(15) 0.07693(11) 0.0389(4) Uani 1 1 d .
Si2 Si 0.16464(11) 0.37415(15) -0.07471(11) 0.0381(4) Uani 1 1 d .
Si3 Si 0.48243(11) 0.31608(17) 0.09833(13) 0.0436(5) Uani 1 1 d .
N1 N 0.2518(3) 0.0618(4) 0.0107(3) 0.0368(12) Uani 1 1 d .
N2 N 0.2578(3) 0.3257(5) -0.0561(3) 0.0391(13) Uani 1 1 d .
N3 N 0.4257(3) 0.2181(4) 0.0554(3) 0.0341(12) Uani 1 1 d .
N4 N 0.3509(3) 0.1509(5) -0.0805(3) 0.0389(13) Uani 1 1 d .
C1 C 0.3230(5) 0.0429(7) -0.0934(4) 0.0504(19) Uani 1 1 d .
H1A H 0.3613 -0.0065 -0.0679 0.060 Uiso 1 1 calc R
H1B H 0.3176 0.0271 -0.1459 0.060 Uiso 1 1 calc R
C2 C 0.2446(5) 0.0291(7) -0.0660(4) 0.0488(18) Uani 1 1 d .
H2A H 0.2046 0.0721 -0.0954 0.059 Uiso 1 1 calc R
H2B H 0.2282 -0.0450 -0.0706 0.059 Uiso 1 1 calc R
C3 C 0.3189(6) 0.2205(7) -0.1412(4) 0.054(2) Uani 1 1 d .
H3A H 0.2677 0.1937 -0.1636 0.065 Uiso 1 1 calc R
H3B H 0.3544 0.2210 -0.1786 0.065 Uiso 1 1 calc R
C4 C 0.3097(5) 0.3294(7) -0.1142(4) 0.0504(18) Uani 1 1 d .
H4A H 0.2864 0.3748 -0.1545 0.060 Uiso 1 1 calc R
H4B H 0.3611 0.3585 -0.0946 0.060 Uiso 1 1 calc R
C5 C 0.4369(4) 0.1555(6) -0.0670(4) 0.0424(16) Uani 1 1 d .
H5A H 0.4552 0.2242 -0.0824 0.051 Uiso 1 1 calc R
H5B H 0.4594 0.1004 -0.0953 0.051 Uiso 1 1 calc R
C6 C 0.4635(4) 0.1395(6) 0.0130(4) 0.0430(16) Uani 1 1 d .
H6A H 0.4495 0.0683 0.0274 0.052 Uiso 1 1 calc R
H6B H 0.5208 0.1469 0.0230 0.052 Uiso 1 1 calc R
C7 C 0.2895(6) 0.0320(7) 0.1640(4) 0.057(2) Uani 1 1 d .
H7A H 0.2837 -0.0148 0.2045 0.086 Uiso 1 1 calc R
H7B H 0.2625 0.0980 0.1704 0.086 Uiso 1 1 calc R
H7C H 0.3449 0.0458 0.1625 0.086 Uiso 1 1 calc R
C8 C 0.3043(5) -0.1507(7) 0.0608(6) 0.065(2) Uani 1 1 d .
H8A H 0.2997 -0.2021 0.0990 0.097 Uiso 1 1 calc R
H8B H 0.3591 -0.1315 0.0613 0.097 Uiso 1 1 calc R
H8C H 0.2843 -0.1810 0.0136 0.097 Uiso 1 1 calc R
C9 C 0.1417(5) -0.0701(7) 0.0845(4) 0.0511(18) Uani 1 1 d .
C10 C 0.0946(6) 0.0254(8) 0.1008(6) 0.068(3) Uani 1 1 d .
H10A H 0.0394 0.0066 0.0973 0.101 Uiso 1 1 calc R
H10B H 0.1012 0.0807 0.0657 0.101 Uiso 1 1 calc R
H10C H 0.1129 0.0505 0.1499 0.101 Uiso 1 1 calc R
C11 C 0.1042(5) -0.1177(9) 0.0129(6) 0.072(3) Uani 1 1 d .
H11A H 0.0497 -0.1351 0.0163 0.107 Uiso 1 1 calc R
H11B H 0.1324 -0.1814 0.0029 0.107 Uiso 1 1 calc R
H11C H 0.1065 -0.0673 -0.0264 0.107 Uiso 1 1 calc R
C12 C 0.1387(8) -0.1520(9) 0.1442(7) 0.088(4) Uani 1 1 d .
H12A H 0.0849 -0.1763 0.1437 0.132 Uiso 1 1 calc R
H12B H 0.1572 -0.1208 0.1915 0.132 Uiso 1 1 calc R
H12C H 0.1720 -0.2114 0.1357 0.132 Uiso 1 1 calc R
C13 C 0.1039(5) 0.2989(6) -0.0158(6) 0.057(2) Uani 1 1 d .
H13A H 0.0490 0.3179 -0.0285 0.085 Uiso 1 1 calc R
H13B H 0.1209 0.3158 0.0352 0.085 Uiso 1 1 calc R
H13C H 0.1104 0.2238 -0.0235 0.085 Uiso 1 1 calc R
C14 C 0.1231(6) 0.3479(8) -0.1706(5) 0.069(3) Uani 1 1 d .
H14A H 0.0661 0.3515 -0.1754 0.104 Uiso 1 1 calc R
H14B H 0.1389 0.2780 -0.1846 0.104 Uiso 1 1 calc R
H14C H 0.1424 0.4002 -0.2023 0.104 Uiso 1 1 calc R
C15 C 0.1586(4) 0.5192(6) -0.0564(4) 0.0426(16) Uani 1 1 d .
C16 C 0.2116(5) 0.5810(7) -0.1004(6) 0.068(3) Uani 1 1 d .
H16A H 0.2119 0.6548 -0.0861 0.103 Uiso 1 1 calc R
H16B H 0.1921 0.5748 -0.1521 0.103 Uiso 1 1 calc R
H16C H 0.2646 0.5531 -0.0912 0.103 Uiso 1 1 calc R
C17 C 0.0741(5) 0.5580(7) -0.0757(5) 0.059(2) Uani 1 1 d .
H17A H 0.0709 0.6316 -0.0618 0.089 Uiso 1 1 calc R
H17B H 0.0395 0.5161 -0.0496 0.089 Uiso 1 1 calc R
H17C H 0.0583 0.5509 -0.1280 0.089 Uiso 1 1 calc R
C18 C 0.1823(8) 0.5415(7) 0.0245(6) 0.087(4) Uani 1 1 d .
H18A H 0.1752 0.6160 0.0339 0.130 Uiso 1 1 calc R
H18B H 0.2371 0.5227 0.0382 0.130 Uiso 1 1 calc R
H18C H 0.1498 0.5001 0.0530 0.130 Uiso 1 1 calc R
C19 C 0.4151(5) 0.4274(7) 0.1122(6) 0.067(3) Uani 1 1 d .
H19A H 0.3878 0.4499 0.0652 0.100 Uiso 1 1 calc R
H19B H 0.4453 0.4859 0.1353 0.100 Uiso 1 1 calc R
H19C H 0.3769 0.4044 0.1432 0.100 Uiso 1 1 calc R
C20 C 0.5548(5) 0.3666(8) 0.0405(6) 0.071(3) Uani 1 1 d .
H20A H 0.5276 0.3881 -0.0067 0.106 Uiso 1 1 calc R
H20B H 0.5924 0.3113 0.0336 0.106 Uiso 1 1 calc R
H20C H 0.5825 0.4267 0.0644 0.106 Uiso 1 1 calc R
C21 C 0.5363(5) 0.2717(8) 0.1887(5) 0.061(2) Uani 1 1 d .
C22 C 0.5823(14) 0.3603(15) 0.2250(10) 0.209(13) Uani 1 1 d .
H22A H 0.5790 0.3586 0.2771 0.314 Uiso 1 1 calc R
H22B H 0.5612 0.4266 0.2047 0.314 Uiso 1 1 calc R
H22C H 0.6369 0.3537 0.2171 0.314 Uiso 1 1 calc R
C23 C 0.5915(11) 0.1856(19) 0.1785(7) 0.178(11) Uani 1 1 d .
H23A H 0.6355 0.1878 0.2175 0.267 Uiso 1 1 calc R
H23B H 0.6107 0.1940 0.1317 0.267 Uiso 1 1 calc R
H23C H 0.5646 0.1183 0.1797 0.267 Uiso 1 1 calc R
C24 C 0.4799(9) 0.2341(16) 0.2355(8) 0.129(7) Uani 1 1 d .
H24A H 0.5054 0.2292 0.2856 0.194 Uiso 1 1 calc R
H24B H 0.4605 0.1651 0.2189 0.194 Uiso 1 1 calc R
H24C H 0.4362 0.2832 0.2330 0.194 Uiso 1 1 calc R
C101 C 0.2446(5) 0.2969(6) 0.1441(4) 0.0431(16) Uani 1 1 d .
C102 C 0.2140(4) 0.3606(5) 0.1778(3) 0.0357(14) Uani 1 1 d .
C103 C 0.1768(4) 0.4428(5) 0.2143(3) 0.0292(12) Uani 1 1 d .
C104 C 0.1024(4) 0.4292(5) 0.2331(4) 0.0376(14) Uani 1 1 d .
H10E H 0.0764 0.3642 0.2238 0.045 Uiso 1 1 calc R
C105 C 0.0657(4) 0.5094(5) 0.2654(4) 0.0400(15) Uani 1 1 d .
H10F H 0.0151 0.4984 0.2783 0.048 Uiso 1 1 calc R
C106 C 0.1017(4) 0.6057(5) 0.2791(4) 0.0379(15) Uani 1 1 d .
C107 C 0.1761(4) 0.6184(6) 0.2616(4) 0.0432(16) Uani 1 1 d .
H10G H 0.2022 0.6831 0.2715 0.052 Uiso 1 1 calc R
C108 C 0.2132(4) 0.5381(5) 0.2299(4) 0.0386(14) Uani 1 1 d .
H10H H 0.2646 0.5485 0.2188 0.046 Uiso 1 1 calc R
C109 C 0.0606(6) 0.6953(6) 0.3130(5) 0.055(2) Uani 1 1 d .
H10I H 0.0146 0.6682 0.3323 0.083 Uiso 1 1 calc R
H10J H 0.0444 0.7483 0.2760 0.083 Uiso 1 1 calc R
H10K H 0.0963 0.7267 0.3524 0.083 Uiso 1 1 calc R

loop_
_atom_site_aniso_label
_atom_site_aniso_U_11
_atom_site_aniso_U_22
_atom_site_aniso_U_33
_atom_site_aniso_U_23
_atom_site_aniso_U_13
_atom_site_aniso_U_12
U1 0.02587(13) 0.02831(13) 0.02945(13) -0.00255(8) 0.00258(8) 0.00423(8)
Si1 0.0397(10) 0.0287(9) 0.0456(10) 0.0002(8) -0.0040(8) 0.0045(7)
Si2 0.0372(9) 0.0327(9) 0.0418(10) 0.0042(8) -0.0036(7) 0.0032(8)
Si3 0.0297(9) 0.0417(11) 0.0595(12) -0.0121(10) 0.0060(8) -0.0032(8)
N1 0.039(3) 0.032(3) 0.038(3) -0.009(2) -0.002(2) 0.001(2)
N2 0.039(3) 0.045(3) 0.033(3) 0.009(2) 0.003(2) 0.009(3)
N3 0.034(3) 0.028(3) 0.042(3) -0.007(2) 0.008(2) 0.000(2)
N4 0.029(3) 0.052(4) 0.036(3) -0.005(3) 0.008(2) 0.010(2)
C1 0.055(4) 0.059(5) 0.036(4) -0.024(3) 0.001(3) 0.005(4)
C2 0.050(4) 0.052(4) 0.041(4) -0.014(3) -0.006(3) -0.009(4)
C3 0.067(5) 0.062(5) 0.032(4) 0.006(3) 0.008(4) 0.008(4)
C4 0.055(4) 0.058(5) 0.039(4) 0.016(4) 0.011(3) 0.007(4)
C5 0.036(3) 0.047(4) 0.046(4) -0.006(3) 0.012(3) 0.013(3)
C6 0.031(3) 0.049(4) 0.048(4) -0.012(3) 0.002(3) 0.015(3)
C7 0.074(6) 0.047(4) 0.044(4) 0.005(3) -0.014(4) 0.006(4)
C8 0.063(5) 0.037(4) 0.091(7) -0.003(4) 0.002(5) 0.016(4)
C9 0.053(4) 0.046(4) 0.053(4) 0.012(4) 0.002(4) -0.008(4)
C10 0.057(5) 0.064(6) 0.088(7) 0.011(5) 0.033(5) 0.009(4)
C11 0.049(5) 0.070(6) 0.092(7) -0.001(6) -0.004(5) -0.021(5)
C12 0.102(9) 0.072(7) 0.089(8) 0.037(6) 0.012(7) -0.012(6)
C13 0.039(4) 0.033(4) 0.096(7) 0.012(4) 0.005(4) 0.004(3)
C14 0.080(6) 0.059(6) 0.058(5) -0.012(4) -0.027(5) 0.013(5)
C15 0.050(4) 0.035(3) 0.041(4) 0.009(3) 0.000(3) 0.010(3)
C16 0.056(5) 0.043(5) 0.110(8) 0.017(5) 0.022(5) -0.011(4)
C17 0.051(4) 0.044(4) 0.086(6) 0.021(4) 0.017(4) 0.015(4)
C18 0.139(11) 0.036(5) 0.076(7) -0.007(4) -0.023(7) 0.032(6)
C19 0.057(5) 0.043(5) 0.102(8) -0.018(5) 0.014(5) 0.007(4)
C20 0.043(4) 0.069(6) 0.100(8) 0.014(6) 0.014(5) -0.016(4)
C21 0.048(5) 0.073(6) 0.059(5) -0.020(4) -0.004(4) -0.004(4)
C22 0.31(3) 0.133(15) 0.135(14) 0.012(12) -0.145(18) -0.101(18)
C23 0.170(16) 0.30(3) 0.063(8) 0.024(12) -0.004(9) 0.177(19)
C24 0.089(10) 0.23(2) 0.070(9) 0.040(10) 0.011(7) -0.014(11)
C101 0.044(4) 0.045(4) 0.041(4) 0.003(3) 0.011(3) 0.003(3)
C102 0.043(3) 0.030(3) 0.035(3) 0.002(3) 0.007(3) 0.007(3)
C103 0.034(3) 0.024(3) 0.028(3) -0.002(2) -0.001(2) 0.004(2)
C104 0.037(3) 0.030(3) 0.045(4) -0.005(3) 0.003(3) 0.001(3)
C105 0.037(3) 0.034(3) 0.048(4) 0.000(3) 0.003(3) 0.008(3)
C106 0.047(4) 0.027(3) 0.036(3) -0.001(3) -0.006(3) 0.013(3)
C107 0.052(4) 0.029(3) 0.045(4) -0.004(3) -0.007(3) -0.007(3)
C108 0.042(4) 0.034(3) 0.039(3) -0.004(3) 0.006(3) -0.002(3)
C109 0.083(6) 0.030(3) 0.051(4) -0.012(3) 0.002(4) 0.017(4)

loop_
_atom_type_symbol
_atom_type_description
_atom_type_scat_dispersion_real
_atom_type_scat_dispersion_imag
_atom_type_scat_source
C C 0.0033 0.0016 'International Tables Vol C Tables 4.2.6.8 and 6.1.1.4'
H H 0.0000 0.0000 'International Tables Vol C Tables 4.2.6.8 and 6.1.1.4'
N N 0.0061 0.0033 'International Tables Vol C Tables 4.2.6.8 and 6.1.1.4'
Si Si 0.0817 0.0704 'International Tables Vol C Tables 4.2.6.8 and 6.1.1.4'
U U -9.6767 9.6646 'International Tables Vol C Tables 4.2.6.8 and 6.1.1.4'

loop_
_geom_angle_atom_site_label_1
_geom_angle_atom_site_label_2
_geom_angle_atom_site_label_3
_geom_angle
_geom_angle_publ_flag
N2 U1 N1 108.5(2) y
N2 U1 N3 108.5(2) y
N1 U1 N3 108.47(19) y
N2 U1 C101 107.7(2) y
N1 U1 C101 112.9(2) y
N3 U1 C101 110.7(2) y
N2 U1 N4 70.0(2) y
N1 U1 N4 69.3(2) y
N3 U1 N4 69.42(19) y
C101 U1 N4 177.3(2) y
N2 U1 Si1 132.06(17) y
N1 U1 Si1 25.12(15) y
N3 U1 Si1 102.64(14) y
C101 U1 Si1 93.74(19) y
N4 U1 Si1 88.82(14) y
N2 U1 Si2 24.62(15) y
N1 U1 Si2 101.84(15) y
N3 U1 Si2 132.03(15) y
C101 U1 Si2 89.63(18) y
N4 U1 Si2 88.45(13) y
Si1 U1 Si2 119.45(5) y
N1 Si1 C7 105.6(3) ?
N1 Si1 C8 111.3(4) ?
C7 Si1 C8 109.1(4) ?
N1 Si1 C9 112.4(3) ?
C7 Si1 C9 108.9(4) ?
C8 Si1 C9 109.5(4) ?
N1 Si1 U1 33.22(18) y
C7 Si1 U1 72.4(3) ?
C8 Si1 U1 125.2(3) ?
C9 Si1 U1 121.9(3) ?
N2 Si2 C14 111.0(4) ?
N2 Si2 C13 106.3(3) ?
C14 Si2 C13 107.0(5) ?
N2 Si2 C15 112.9(3) ?
C14 Si2 C15 109.1(4) ?
C13 Si2 C15 110.3(4) ?
N2 Si2 U1 32.47(19) y
C14 Si2 U1 127.9(3) ?
C13 Si2 U1 74.5(3) ?
C15 Si2 U1 119.2(2) ?
N3 Si3 C20 111.6(4) ?
N3 Si3 C19 106.8(4) ?
C20 Si3 C19 107.1(5) ?
N3 Si3 C21 112.1(4) ?
C20 Si3 C21 109.0(5) ?
C19 Si3 C21 110.2(5) ?
C2 N1 Si1 119.5(5) ?
C2 N1 U1 117.5(5) ?
Si1 N1 U1 121.7(3) y
C4 N2 Si2 118.8(5) ?
C4 N2 U1 116.4(4) ?
Si2 N2 U1 122.9(3) ?
C6 N3 Si3 118.4(5) ?
C6 N3 U1 116.5(4) ?
Si3 N3 U1 123.5(3) ?
C1 N4 C5 111.5(6) ?
C1 N4 C3 111.0(6) ?
C5 N4 C3 111.8(6) ?
C1 N4 U1 108.0(4) ?
C5 N4 U1 108.0(4) ?
C3 N4 U1 106.3(4) ?
N4 C1 C2 110.0(6) ?
N1 C2 C1 109.1(5) ?
N4 C3 C4 110.4(6) ?
C3 C4 N2 108.3(7) ?
N4 C5 C6 109.2(6) ?
N3 C6 C5 109.6(6) ?
C10 C9 C11 108.5(8) ?
C10 C9 C12 109.5(8) ?
C11 C9 C12 107.9(8) ?
C10 C9 Si1 110.1(6) ?
C11 C9 Si1 109.7(6) ?
C12 C9 Si1 111.1(7) ?
C16 C15 C18 109.3(8) ?
C16 C15 C17 109.1(6) ?
C18 C15 C17 106.9(8) ?
C16 C15 Si2 111.0(6) ?
C18 C15 Si2 110.2(5) ?
C17 C15 Si2 110.3(6) ?
C24 C21 C23 108.8(14) ?
C24 C21 C22 109.6(14) ?
C23 C21 C22 107.9(15) ?
C24 C21 Si3 109.6(8) ?
C23 C21 Si3 110.9(7) ?
C22 C21 Si3 110.1(9) ?
C102 C101 U1 156.4(6) y
C101 C102 C103 176.0(7) y
C108 C103 C104 117.9(6) ?
C108 C103 C102 121.2(6) y
C104 C103 C102 120.9(6) y
C105 C104 C103 120.7(6) ?
C104 C105 C106 121.1(7) ?
C107 C106 C105 118.1(6) ?
C107 C106 C109 120.7(7) ?
C105 C106 C109 121.2(7) ?
C106 C107 C108 121.0(6) ?
C107 C108 C103 121.1(6) ?

loop_
_geom_bond_atom_site_label_1
_geom_bond_atom_site_label_2
_geom_bond_distance
_geom_bond_publ_flag
U1 N2 2.216(5) y
U1 N1 2.226(6) y
U1 N3 2.235(6) y
U1 C101 2.468(7) y
U1 N4 2.676(5) y
U1 Si1 3.458(2) y
U1 Si2 3.4660(18) y
Si1 N1 1.725(6) y
Si1 C7 1.875(8) y
Si1 C8 1.881(8) y
Si1 C9 1.900(8) y
Si2 N2 1.720(6) y
Si2 C14 1.865(8) y
Si2 C13 1.883(9) y
Si2 C15 1.893(8) y
Si3 N3 1.721(6) y
Si3 C20 1.875(9) y
Si3 C19 1.881(9) y
Si3 C21 1.899(10) y
N1 C2 1.477(9) y
N2 C4 1.498(9) y
N3 C6 1.484(8) y
N4 C1 1.473(10) y
N4 C5 1.479(8) y
N4 C3 1.486(10) y
C1 C2 1.524(11) ?
C3 C4 1.497(13) ?
C5 C6 1.513(10) ?
C9 C10 1.522(12) ?
C9 C11 1.530(13) ?
C9 C12 1.535(12) ?
C15 C16 1.531(11) ?
C15 C18 1.533(12) ?
C15 C17 1.541(10) ?
C21 C24 1.475(17) ?
C21 C23 1.486(17) ?
C21 C22 1.494(16) ?
C101 C102 1.196(10) y
C102 C103 1.449(8) y
C103 C108 1.386(9) y
C103 C104 1.392(9) y
C104 C105 1.386(9) y
C105 C106 1.389(10) y
C106 C107 1.381(11) y
C106 C109 1.529(10) y
C107 C108 1.385(10) y

loop_
_geom_torsion_atom_site_label_1
_geom_torsion_atom_site_label_2
_geom_torsion_atom_site_label_3
_geom_torsion_atom_site_label_4
_geom_torsion
_geom_torsion_publ_flag
N2 U1 Si1 N1 23.2(4) y
N3 U1 Si1 N1 -106.6(4) y
C101 U1 Si1 N1 141.2(4) y
N4 U1 Si1 N1 -38.0(4) y
Si2 U1 Si1 N1 49.5(4) y
N2 U1 Si1 C7 -161.0(4) ?
N1 U1 Si1 C7 175.8(5) ?
N3 U1 Si1 C7 69.1(4) ?
C101 U1 Si1 C7 -43.0(4) y
N4 U1 Si1 C7 137.7(3) ?
Si2 U1 Si1 C7 -134.7(3) ?
N2 U1 Si1 C8 97.7(5) ?
N1 U1 Si1 C8 74.5(5) ?
N3 U1 Si1 C8 -32.2(4) ?
C101 U1 Si1 C8 -144.3(4) y
N4 U1 Si1 C8 36.4(4) ?
Si2 U1 Si1 C8 124.0(4) ?
N2 U1 Si1 C9 -59.3(4) ?
N1 U1 Si1 C9 -82.5(5) ?
N3 U1 Si1 C9 170.9(3) ?
C101 U1 Si1 C9 58.7(4) y
N4 U1 Si1 C9 -120.5(3) ?
Si2 U1 Si1 C9 -33.0(3) ?
N1 U1 Si2 N2 -108.7(4) y
N3 U1 Si2 N2 20.0(5) y
C101 U1 Si2 N2 138.0(4) y
N4 U1 Si2 N2 -40.2(4) y
Si1 U1 Si2 N2 -127.9(4) y
N2 U1 Si2 C14 67.9(6) ?
N1 U1 Si2 C14 -40.8(5) ?
N3 U1 Si2 C14 87.9(5) ?
C101 U1 Si2 C14 -154.1(5) ?
N4 U1 Si2 C14 27.7(5) ?
Si1 U1 Si2 C14 -60.0(5) ?
N2 U1 Si2 C13 167.6(5) ?
N1 U1 Si2 C13 59.0(4) ?
N3 U1 Si2 C13 -172.4(4) ?
C101 U1 Si2 C13 -54.4(4) ?
N4 U1 Si2 C13 127.5(4) ?
Si1 U1 Si2 C13 39.7(3) ?
N2 U1 Si2 C15 -87.4(5) ?
N1 U1 Si2 C15 163.9(3) ?
N3 U1 Si2 C15 -67.4(3) ?
C101 U1 Si2 C15 50.6(3) y
N4 U1 Si2 C15 -127.5(3) ?
Si1 U1 Si2 C15 144.7(3) ?
C7 Si1 N1 C2 162.0(6) ?
C8 Si1 N1 C2 43.8(6) ?
C9 Si1 N1 C2 -79.4(6) ?
U1 Si1 N1 C2 166.2(7) ?
C7 Si1 N1 U1 -4.2(5) ?
C8 Si1 N1 U1 -122.4(4) ?
C9 Si1 N1 U1 114.4(4) ?
N2 U1 N1 C2 31.6(5) ?
N3 U1 N1 C2 -86.2(5) ?
C101 U1 N1 C2 150.8(5) y
N4 U1 N1 C2 -27.6(5) ?
Si1 U1 N1 C2 -166.4(7) ?
Si2 U1 N1 C2 56.1(5) ?
N2 U1 N1 Si1 -162.0(3) y
N3 U1 N1 Si1 80.3(4) y
C101 U1 N1 Si1 -42.7(4) y
N4 U1 N1 Si1 138.8(4) y
Si2 U1 N1 Si1 -137.4(3) y
C14 Si2 N2 C4 35.3(7) ?
C13 Si2 N2 C4 151.4(6) ?
C15 Si2 N2 C4 -87.5(6) ?
U1 Si2 N2 C4 163.8(9) ?
C14 Si2 N2 U1 -128.4(5) ?
C13 Si2 N2 U1 -12.4(5) ?
C15 Si2 N2 U1 108.7(4) ?
N1 U1 N2 C4 -86.3(6) ?
N3 U1 N2 C4 31.4(6) ?
C101 U1 N2 C4 151.2(6) y
N4 U1 N2 C4 -27.5(5) ?
Si1 U1 N2 C4 -96.4(5) ?
Si2 U1 N2 C4 -164.1(8) ?
N1 U1 N2 Si2 77.9(4) ?
N3 U1 N2 Si2 -164.5(3) ?
C101 U1 N2 Si2 -44.6(5) ?
N4 U1 N2 Si2 136.7(4) ?
Si1 U1 N2 Si2 67.7(4) ?
C20 Si3 N3 C6 40.2(7) ?
C19 Si3 N3 C6 156.9(6) ?
C21 Si3 N3 C6 -82.3(6) ?
C20 Si3 N3 U1 -124.8(5) ?
C19 Si3 N3 U1 -8.1(5) ?
C21 Si3 N3 U1 112.7(4) ?
N2 U1 N3 C6 -86.5(5) ?
N1 U1 N3 C6 31.2(5) ?
C101 U1 N3 C6 155.6(5) ?
N4 U1 N3 C6 -27.3(5) ?
Si1 U1 N3 C6 56.6(5) ?
Si2 U1 N3 C6 -95.1(5) ?
N2 U1 N3 Si3 78.8(4) ?
N1 U1 N3 Si3 -163.5(3) ?
C101 U1 N3 Si3 -39.2(4) ?
N4 U1 N3 Si3 138.0(4) ?
Si1 U1 N3 Si3 -138.1(3) ?
Si2 U1 N3 Si3 70.1(4) ?
N2 U1 N4 C1 -122.6(5) ?
N1 U1 N4 C1 -2.7(4) ?
N3 U1 N4 C1 117.5(5) ?
C101 U1 N4 C1 -150(5) y
Si1 U1 N4 C1 13.5(4) ?
Si2 U1 N4 C1 -106.0(4) ?
N2 U1 N4 C5 116.7(5) ?
N1 U1 N4 C5 -123.4(5) ?
N3 U1 N4 C5 -3.2(4) ?
C101 U1 N4 C5 89(5) ?
Si1 U1 N4 C5 -107.1(5) ?
Si2 U1 N4 C5 133.3(5) ?
N2 U1 N4 C3 -3.4(5) ?
N1 U1 N4 C3 116.5(5) ?
N3 U1 N4 C3 -123.3(5) ?
C101 U1 N4 C3 -31(5) y
Si1 U1 N4 C3 132.7(5) ?
Si2 U1 N4 C3 13.2(5) ?
C5 N4 C1 C2 148.5(6) ?
C3 N4 C1 C2 -86.2(7) ?
U1 N4 C1 C2 30.0(7) ?
Si1 N1 C2 C1 -111.2(7) ?
U1 N1 C2 C1 55.6(8) ?
N4 C1 C2 N1 -54.4(9) ?
C1 N4 C3 C4 149.7(7) ?
C5 N4 C3 C4 -85.2(8) ?
U1 N4 C3 C4 32.5(8) ?
N4 C3 C4 N2 -57.4(9) ?
Si2 N2 C4 C3 -107.9(7) ?
U1 N2 C4 C3 56.9(8) ?
C1 N4 C5 C6 -87.6(7) ?
C3 N4 C5 C6 147.6(6) ?
U1 N4 C5 C6 30.9(7) ?
Si3 N3 C6 C5 -109.6(6) ?
U1 N3 C6 C5 56.4(7) ?
N4 C5 C6 N3 -55.9(8) ?
N1 Si1 C9 C10 -58.2(7) ?
C7 Si1 C9 C10 58.4(7) ?
C8 Si1 C9 C10 177.6(7) ?
U1 Si1 C9 C10 -22.2(7) ?
N1 Si1 C9 C11 61.1(7) ?
C7 Si1 C9 C11 177.8(6) ?
C8 Si1 C9 C11 -63.0(7) ?
U1 Si1 C9 C11 97.1(6) ?
N1 Si1 C9 C12 -179.6(7) ?
C7 Si1 C9 C12 -63.0(8) ?
C8 Si1 C9 C12 56.2(8) ?
U1 Si1 C9 C12 -143.7(7) ?
N2 Si2 C15 C16 57.7(7) ?
C14 Si2 C15 C16 -66.3(7) ?
C13 Si2 C15 C16 176.5(6) ?
U1 Si2 C15 C16 93.3(6) ?
N2 Si2 C15 C18 -63.5(8) ?
C14 Si2 C15 C18 172.6(8) ?
C13 Si2 C15 C18 55.3(8) ?
U1 Si2 C15 C18 -27.9(8) ?
N2 Si2 C15 C17 178.7(5) ?
C14 Si2 C15 C17 54.8(7) ?
C13 Si2 C15 C17 -62.4(6) ?
U1 Si2 C15 C17 -145.6(5) ?
N3 Si3 C21 C24 -57.3(11) ?
C20 Si3 C21 C24 178.6(11) ?
C19 Si3 C21 C24 61.4(11) ?
N3 Si3 C21 C23 62.8(13) ?
C20 Si3 C21 C23 -61.3(14) ?
C19 Si3 C21 C23 -178.5(13) ?
N3 Si3 C21 C22 -177.9(13) ?
C20 Si3 C21 C22 58.1(14) ?
C19 Si3 C21 C22 -59.1(14) ?
N2 U1 C101 C102 -8.9(17) y
N1 U1 C101 C102 -128.6(16) y
N3 U1 C101 C102 109.6(16) y
N4 U1 C101 C102 18(6) y
Si1 U1 C101 C102 -145.4(16) ?
Si2 U1 C101 C102 -25.9(16) ?
U1 C101 C102 C103 -6(12) ?
C101 C102 C103 C108 -62(11) y
C101 C102 C103 C104 116(11) y
C108 C103 C104 C105 1.1(10) y
C102 C103 C104 C105 -177.4(6) y
C103 C104 C105 C106 0.6(11) ?
C104 C105 C106 C107 -1.8(10) ?
C104 C105 C106 C109 178.5(7) ?
C105 C106 C107 C108 1.2(10) ?
C109 C106 C107 C108 -179.0(7) ?
C106 C107 C108 C103 0.5(11) ?
C104 C103 C108 C107 -1.7(10) ?
C102 C103 C108 C107 176.8(6) ?
